data_4036060
loop_
_publ_author_name
'Wang, Junwen'
'Chen, Shouxiong'
'Wu, Wei'
'Wen, Shunli'
'Weng, Zhiqiang'

_publ_section_title
;
 Base-Mediated Tunable Synthesis of 2-Trifluoromethylated Furans and
 Dihydrofuranols: Extraordinary Stable in Sulfuric Acid.
;
_journal_name_full 'The Journal of organic chemistry'
_journal_paper_doi 10.1021/acs.joc.9b02326
_journal_year 2019
_chemical_formula_moiety 'C12 H8 F3 N O2'
_chemical_formula_sum 'C12 H9 F3 N2 O'
_chemical_formula_weight 254.21
_space_group_crystal_system monoclinic
_space_group_IT_number 14
_space_group_name_Hall '-P 2yn'
_space_group_name_H-M_alt 'P 1 21/n 1'
_atom_sites_solution_hydrogens geom
_audit_creation_date 2019-06-17
_audit_creation_method
;
Olex2 1.2
(compiled 2018.05.29 svn.r3508 for OlexSys, GUI svn.r5506)
;
_cell_angle_alpha 90
_cell_angle_beta 100.496(6)
_cell_angle_gamma 90
_cell_formula_units_Z 4
_cell_length_a 11.7852(8)
_cell_length_b 7.4546(5)
_cell_length_c 13.3425(8)
_cell_measurement_reflns_used 1661
_cell_measurement_temperature 293(2)
_cell_measurement_theta_max 69.7590
_cell_measurement_theta_min 3.3620
_cell_volume 1152.58(13)
_computing_cell_refinement 'CrysAlisPro 1.171.39.35c (Rigaku OD, 2017)'
_computing_data_collection 'CrysAlisPro 1.171.39.35c (Rigaku OD, 2017)'
_computing_data_reduction 'CrysAlisPro 1.171.39.35c (Rigaku OD, 2017)'
_computing_molecular_graphics 'Olex2 (Dolomanov et al., 2009)'
_computing_publication_material 'Olex2 (Dolomanov et al., 2009)'
_computing_structure_refinement 'ShelXL (Sheldrick, 2015)'
_computing_structure_solution 'SHELXS-97 (Sheldrick, 1990)'
_diffrn_ambient_temperature 293(2)
_diffrn_detector 'CCD plate'
_diffrn_detector_area_resol_mean 8.1281
_diffrn_detector_type Eos
_diffrn_measured_fraction_theta_full 0.987
_diffrn_measured_fraction_theta_max 0.996
_diffrn_measurement_details
;
List of Runs (angles in degrees, time in seconds):

  # Type    Start    End  Width  t~exp~   \w     \q     \k     \f   Frames
--------------------------------------------------------------------------
  1  \w    -88.00 -50.00   1.00    1.00    --  -33.50 -37.00-180.00   38
  2  \w     -3.00  25.00   1.00    1.00    --   35.87 -99.00 -90.00   28
  3  \w     -1.00  31.00   1.00    1.00    --   35.87 -37.00 -30.00   32
  4  \w     20.00  52.00   1.00    1.00    --   35.87  19.00   0.00   32
  5  \w     71.00  99.00   1.00    1.00    --   35.87 178.00 -60.00   28
  6  \w     40.00  74.00   1.00    1.00    --   35.87 -99.00 -90.00   34
  7  \w     74.00 107.00   1.00    1.00    --   35.87  19.00   0.00   33
  8  \w     63.00  91.00   1.00    1.00    --   35.87 178.00 120.00   28
  9  \w     61.00 108.00   1.00    1.00    --   35.87-178.00 -90.00   47
 10  \w     68.00 102.00   1.00    1.00    --   35.87 178.00-180.00   34
 11  \w     64.00 107.00   1.00    1.00    --   35.87-178.00  60.00   43
 12  \w     90.00 153.00   1.00    1.00    --  108.00  61.00 150.00   63
 13  \w     42.00  71.00   1.00    1.00    --  108.00 -77.00-120.00   29
 14  \w     75.00 118.00   1.00    1.00    --  108.00 -61.00  30.00   43
 15  \w     44.00  75.00   1.00    1.00    --  108.00 -94.00 -60.00   31
 16  \w     96.00 162.00   1.00    1.00    --  108.00  45.00 120.00   66
 17  \w     42.00 109.00   1.00    1.00    --  108.00 -94.00   0.00   67
 18  \w     81.00 175.00   1.00    1.00    --  108.00  77.00   0.00   94
 19  \w     44.00  91.00   1.00    1.00    --  108.00 -30.00   0.00   47
;
_diffrn_measurement_device 'four-circle diffractometer'
_diffrn_measurement_device_type 'Xcalibur, Eos, Gemini'
_diffrn_measurement_method '\w scans'
_diffrn_orient_matrix_type 'CrysAlisPro convention (1999,Acta A55,543-557)'
_diffrn_orient_matrix_UB_11 0.0777691000
_diffrn_orient_matrix_UB_12 0.0269450000
_diffrn_orient_matrix_UB_13 0.1049174000
_diffrn_orient_matrix_UB_21 -0.0614262000
_diffrn_orient_matrix_UB_22 0.1789759000
_diffrn_orient_matrix_UB_23 0.0127365000
_diffrn_orient_matrix_UB_31 -0.0885447000
_diffrn_orient_matrix_UB_32 -0.1002670000
_diffrn_orient_matrix_UB_33 0.0510120000
_diffrn_radiation_monochromator graphite
_diffrn_radiation_probe x-ray
_diffrn_radiation_type CuK\a
_diffrn_radiation_wavelength 1.54184
_diffrn_reflns_av_R_equivalents 0.0238
_diffrn_reflns_av_unetI/netI 0.0352
_diffrn_reflns_Laue_measured_fraction_full 0.987
_diffrn_reflns_Laue_measured_fraction_max 0.996
_diffrn_reflns_limit_h_max 13
_diffrn_reflns_limit_h_min -14
_diffrn_reflns_limit_k_max 7
_diffrn_reflns_limit_k_min -8
_diffrn_reflns_limit_l_max 15
_diffrn_reflns_limit_l_min -15
_diffrn_reflns_number 3727
_diffrn_reflns_point_group_measured_fraction_full 0.987
_diffrn_reflns_point_group_measured_fraction_max 0.996
_diffrn_reflns_theta_full 67.684
_diffrn_reflns_theta_max 67.240
_diffrn_reflns_theta_min 4.608
_diffrn_source 'fine-focus sealed X-ray tube'
_diffrn_source_type 'Enhance (Cu) X-ray Source'
_exptl_absorpt_coefficient_mu 1.121
_exptl_absorpt_correction_T_max 1.00000
_exptl_absorpt_correction_T_min 0.88966
_exptl_absorpt_correction_type multi-scan
_exptl_absorpt_process_details
;
CrysAlisPro 1.171.39.35c (Rigaku Oxford Diffraction, 2017)
Empirical absorption correction using spherical harmonics,
 implemented in SCALE3 ABSPACK scaling algorithm.
;
_exptl_crystal_colour colorless
_exptl_crystal_density_diffrn 1.465
_exptl_crystal_density_method 'not measured'
_exptl_crystal_description needle
_exptl_crystal_F_000 520
_exptl_crystal_size_max 0.12
_exptl_crystal_size_mid 0.11
_exptl_crystal_size_min 0.11
_refine_diff_density_max 0.172
_refine_diff_density_min -0.139
_refine_diff_density_rms 0.032
_refine_ls_extinction_coef 0.0062(7)
_refine_ls_extinction_expression Fc^*^=kFc[1+0.001xFc^2^\l^3^/sin(2\q)]^-1/4^
_refine_ls_extinction_method SHELXL
_refine_ls_goodness_of_fit_ref 1.038
_refine_ls_hydrogen_treatment constr
_refine_ls_matrix_type full
_refine_ls_number_parameters 165
_refine_ls_number_reflns 2054
_refine_ls_number_restraints 0
_refine_ls_restrained_S_all 1.038
_refine_ls_R_factor_all 0.0511
_refine_ls_R_factor_gt 0.0387
_refine_ls_shift/su_max 0.000
_refine_ls_shift/su_mean 0.000
_refine_ls_structure_factor_coef Fsqd
_refine_ls_weighting_details
;
 w=1/[\s^2^(Fo^2^)+(0.0468P)^2^+0.1198P]
 where P=(Fo^2^+2Fc^2^)/3
;
_refine_ls_weighting_scheme calc
_refine_ls_wR_factor_gt 0.0966
_refine_ls_wR_factor_ref 0.1066
_reflns_Friedel_coverage 0.000
_reflns_number_gt 1609
_reflns_number_total 2054
_reflns_threshold_expression 'I > 2\s(I)'
_cod_data_source_file jo9b02326_si_003.cif
_cod_data_source_block exp_10434
_cod_database_code 4036060
_shelxl_version_number 2013-2
_shelx_space_group_comment
;
The symmetry employed for this shelxl refinement is uniquely defined
by the following loop, which should always be used as a source of
symmetry information in preference to the above space-group names.
They are only intended as comments.
;
_shelx_estimated_absorpt_t_max 0.887
_shelx_estimated_absorpt_t_min 0.877
_reflns_odcompleteness_completeness 99.64
_reflns_odcompleteness_iscentric 1
_reflns_odcompleteness_theta 66.97
_olex2_refinement_description
;
1. Fixed Uiso
 At 1.2 times of:
  All C(H) groups, All C(H,H) groups
 At 1.5 times of:
  All O(H) groups
2.a Secondary CH2 refined with riding coordinates:
 C3(H3A,H3B)
2.b Aromatic/amide H refined with riding coordinates:
 C7(H7), C8(H8), C9(H9), C10(H10), C11(H11)
2.c Idealised tetrahedral OH refined as rotating group:
 O0AA(H0AA)
;
_olex2_submission_special_instructions 'No special instructions were received'
_oxdiff_exptl_absorpt_empirical_details
;
Empirical correction (ABSPACK) includes:
- Absorption correction using spherical harmonics
- Frame scaling
;
_oxdiff_exptl_absorpt_empirical_full_max 1.219
_oxdiff_exptl_absorpt_empirical_full_min 0.854

loop_
_space_group_symop_operation_xyz
'x, y, z'
'-x+1/2, y+1/2, -z+1/2'
'-x, -y, -z'
'x-1/2, -y-1/2, z-1/2'

loop_
_atom_site_label
_atom_site_type_symbol
_atom_site_fract_x
_atom_site_fract_y
_atom_site_fract_z
_atom_site_U_iso_or_equiv
_atom_site_adp_type
_atom_site_occupancy
_atom_site_site_symmetry_order
_atom_site_calc_flag
_atom_site_refinement_flags_posn
F1 F 0.70933(11) 1.00532(18) 0.50792(8) 0.0725(4) Uani 1 1 d .
F2 F 0.55604(12) 1.1040(2) 0.41410(10) 0.0870(5) Uani 1 1 d .
F3 F 0.71922(14) 1.21343(17) 0.39984(10) 0.0875(5) Uani 1 1 d .
O1 O 0.61133(10) 0.77182(17) 0.35838(9) 0.0484(4) Uani 1 1 d .
N2 N 0.42131(17) 0.7923(3) 0.01516(12) 0.0753(6) Uani 1 1 d .
O0AA O 0.79120(10) 0.87762(19) 0.34039(9) 0.0519(4) Uani 1 1 d .
H0AA H 0.8163 0.8355 0.3969 0.078 Uiso 1 1 calc GR
C1 C 0.66494(17) 1.0629(3) 0.41498(14) 0.0520(5) Uani 1 1 d .
C2 C 0.67783(14) 0.9239(2) 0.33462(12) 0.0403(4) Uani 1 1 d .
C3 C 0.62576(15) 0.9801(2) 0.22528(12) 0.0434(4) Uani 1 1 d .
H3A H 0.5853 1.0936 0.2238 0.052 Uiso 1 1 calc R
H3B H 0.6843 0.9883 0.1829 0.052 Uiso 1 1 calc R
C4 C 0.54389(15) 0.8274(2) 0.19285(12) 0.0419(4) Uani 1 1 d .
C5 C 0.53896(14) 0.7183(2) 0.27157(12) 0.0397(4) Uani 1 1 d .
C6 C 0.46702(14) 0.5628(2) 0.28189(12) 0.0411(4) Uani 1 1 d .
C7 C 0.43543(15) 0.4424(3) 0.20243(14) 0.0492(5) Uani 1 1 d .
H7 H 0.4641 0.4563 0.1424 0.059 Uiso 1 1 calc R
C8 C 0.36187(18) 0.3024(3) 0.21179(17) 0.0616(6) Uani 1 1 d .
H8 H 0.3412 0.2220 0.1582 0.074 Uiso 1 1 calc R
C9 C 0.31886(18) 0.2811(3) 0.30048(18) 0.0694(7) Uani 1 1 d .
H9 H 0.2688 0.1871 0.3067 0.083 Uiso 1 1 calc R
C10 C 0.35016(18) 0.3992(3) 0.37961(16) 0.0653(6) Uani 1 1 d .
H10 H 0.3211 0.3847 0.4394 0.078 Uiso 1 1 calc R
C11 C 0.42412(15) 0.5387(3) 0.37116(14) 0.0515(5) Uani 1 1 d .
H11 H 0.4455 0.6172 0.4255 0.062 Uiso 1 1 calc R
C12 C 0.47555(16) 0.8078(3) 0.09445(14) 0.0515(5) Uani 1 1 d .

loop_
_atom_site_aniso_label
_atom_site_aniso_U_11
_atom_site_aniso_U_22
_atom_site_aniso_U_33
_atom_site_aniso_U_23
_atom_site_aniso_U_13
_atom_site_aniso_U_12
F1 0.0998(10) 0.0738(9) 0.0373(6) -0.0059(5) -0.0052(6) 0.0026(7)
F2 0.0767(9) 0.1048(11) 0.0808(9) -0.0079(8) 0.0183(7) 0.0340(9)
F3 0.1360(13) 0.0501(8) 0.0777(9) -0.0136(6) 0.0226(9) -0.0265(8)
O1 0.0554(8) 0.0472(7) 0.0363(6) 0.0090(5) -0.0085(5) -0.0137(6)
N2 0.0845(14) 0.0891(15) 0.0422(9) 0.0100(9) -0.0147(9) -0.0311(11)
O0AA 0.0428(7) 0.0631(9) 0.0467(7) 0.0026(6) 0.0001(5) 0.0067(6)
C1 0.0600(12) 0.0487(11) 0.0453(10) 0.0003(8) 0.0047(8) 0.0018(10)
C2 0.0407(9) 0.0383(9) 0.0384(9) 0.0033(7) -0.0016(7) -0.0030(8)
C3 0.0482(10) 0.0419(10) 0.0370(8) 0.0052(7) -0.0008(7) -0.0037(8)
C4 0.0424(9) 0.0459(10) 0.0343(8) 0.0036(7) -0.0014(7) -0.0038(8)
C5 0.0380(9) 0.0422(10) 0.0358(8) 0.0011(7) -0.0015(7) -0.0006(8)
C6 0.0342(8) 0.0423(10) 0.0427(9) 0.0081(7) -0.0034(7) -0.0005(7)
C7 0.0432(10) 0.0474(11) 0.0532(10) 0.0040(9) -0.0014(8) -0.0032(9)
C8 0.0546(12) 0.0487(12) 0.0716(14) 0.0034(10) -0.0143(10) -0.0100(10)
C9 0.0509(12) 0.0664(15) 0.0823(16) 0.0286(12) -0.0109(11) -0.0216(11)
C10 0.0545(12) 0.0789(16) 0.0598(12) 0.0255(12) 0.0038(10) -0.0115(12)
C11 0.0493(11) 0.0576(12) 0.0446(10) 0.0112(9) 0.0004(8) -0.0047(9)
C12 0.0533(11) 0.0544(12) 0.0425(10) 0.0074(9) -0.0024(8) -0.0155(9)

loop_
_atom_type_symbol
_atom_type_description
_atom_type_scat_dispersion_real
_atom_type_scat_dispersion_imag
_atom_type_scat_source
C C 0.0181 0.0091 'International Tables Vol C Tables 4.2.6.8 and 6.1.1.4'
H H 0.0000 0.0000 'International Tables Vol C Tables 4.2.6.8 and 6.1.1.4'
N N 0.0311 0.0180 'International Tables Vol C Tables 4.2.6.8 and 6.1.1.4'
O O 0.0492 0.0322 'International Tables Vol C Tables 4.2.6.8 and 6.1.1.4'
F F 0.0727 0.0534 'International Tables Vol C Tables 4.2.6.8 and 6.1.1.4'

loop_
_geom_angle_atom_site_label_1
_geom_angle_atom_site_label_2
_geom_angle_atom_site_label_3
_geom_angle
C5 O1 C2 108.81(12)
F1 C1 C2 111.48(16)
F2 C1 F1 107.54(16)
F2 C1 F3 107.34(18)
F2 C1 C2 112.03(16)
F3 C1 F1 107.29(16)
F3 C1 C2 110.92(16)
O1 C2 C1 104.61(14)
O1 C2 C3 106.48(13)
O0AA C2 O1 110.66(14)
O0AA C2 C1 110.76(14)
O0AA C2 C3 109.85(14)
C1 C2 C3 114.27(15)
C4 C3 C2 101.04(13)
C5 C4 C3 110.57(14)
C5 C4 C12 124.47(16)
C12 C4 C3 124.83(15)
O1 C5 C6 115.85(14)
C4 C5 O1 112.23(15)
C4 C5 C6 131.82(15)
C7 C6 C5 121.48(16)
C7 C6 C11 118.90(17)
C11 C6 C5 119.54(16)
C8 C7 C6 120.45(18)
C7 C8 C9 120.1(2)
C10 C9 C8 119.8(2)
C9 C10 C11 120.5(2)
C10 C11 C6 120.24(19)
N2 C12 C4 179.5(2)

loop_
_geom_bond_atom_site_label_1
_geom_bond_atom_site_label_2
_geom_bond_distance
F1 C1 1.326(2)
F2 C1 1.317(2)
F3 C1 1.325(2)
O1 C2 1.446(2)
O1 C5 1.3668(19)
N2 C12 1.138(2)
O0AA C2 1.368(2)
C1 C2 1.519(3)
C2 C3 1.534(2)
C3 C4 1.504(2)
C4 C5 1.338(2)
C4 C12 1.417(2)
C5 C6 1.458(2)
C6 C7 1.387(2)
C6 C11 1.388(2)
C7 C8 1.377(3)
C8 C9 1.379(3)
C9 C10 1.372(3)
C10 C11 1.375(3)
